data_7201180
loop_
_publ_author_name
'Entwistle, Christopher D.'
'Collings, Jonathan C.'
'Steffen, Andreas'
'P\%alsson, Lars-Olof'
'Beeby, Andrew'
'Albesa-Jov\'e, David'
'Burke, Jacquelyn M.'
'Batsanov, Andrei S.'
'Howard, Judith A. K.'
'Mosely, Jackie A.'
'Poon, Suk-Yue'
'Wong, Wai-Yeung'
'Ibersiene, Fatima'
'Fathallah, Sofiane'
'Boucekkine, Abdou'
'Halet, Jean-Fran\,cois'
'Marder, Todd B.'

_publ_section_title
;
 Syntheses, structures, two-photon absorption cross-sections and
 computed second hyperpolarisabilities of quadrupolar A--\p--A systems
 containing E-dimesitylborylethenyl acceptors
;
_journal_issue 40
_journal_name_full 'Journal of Materials Chemistry'
_journal_page_first 7532
_journal_paper_doi 10.1039/b905719f
_journal_volume 19
_journal_year 2009
_chemical_formula_moiety 'C52 H54 B2 S3,1.5(C H2 Cl2)'
_chemical_formula_sum 'C53.5 H57 B2 Cl3 S3'
_chemical_formula_weight 924.14
_chemical_name_systematic
;
5,5'-bis(E-dimesitylborylethenyl)terthiophene,
dichloromethane solvate
;
_space_group_IT_number 2
_symmetry_cell_setting triclinic
_symmetry_space_group_name_Hall '-P 1'
_symmetry_space_group_name_H-M 'P -1'
_atom_sites_solution_hydrogens geom
_atom_sites_solution_primary direct
_atom_sites_solution_secondary difmap
_audit_creation_method SHELXL-97
_cell_angle_alpha 84.01(3)
_cell_angle_beta 78.79(2)
_cell_angle_gamma 81.32(2)
_cell_formula_units_Z 2
_cell_length_a 11.7193(9)
_cell_length_b 12.0933(9)
_cell_length_c 18.1746(14)
_cell_measurement_reflns_used 1018
_cell_measurement_temperature 120(2)
_cell_measurement_theta_max 60.8
_cell_measurement_theta_min 5.9
_cell_volume 2490.2(4)
_computing_cell_refinement 'SMART V5.625 (Bruker, 2001)'
_computing_data_collection 'SMART V5.625 (Bruker, 2001)'
_computing_data_reduction 'SAINT V6.45 (Bruker, 2001)'
_computing_molecular_graphics 'SHELXTL version 6.14 (Bruker, 2003)'
_computing_publication_material 'SHELXTL version 6.14 (Bruker, 2003)'
_computing_structure_refinement 'SHELXTL version 6.14 (Bruker, 2003)'
_computing_structure_solution 'SHELXTL version 6.14 (Bruker, 2003)'
_diffrn_ambient_temperature 120(2)
_diffrn_detector_area_resol_mean 5.6
_diffrn_measured_fraction_theta_full 0.994
_diffrn_measured_fraction_theta_max 0.994
_diffrn_measurement_device_type 'SMART 6K CCD area detector'
_diffrn_measurement_method '\w scans'
_diffrn_radiation_monochromator graphite
_diffrn_radiation_source 'fine-focus sealed tube'
_diffrn_radiation_type MoK\a
_diffrn_radiation_wavelength 0.71073
_diffrn_reflns_av_R_equivalents 0.0303
_diffrn_reflns_av_sigmaI/netI 0.0464
_diffrn_reflns_limit_h_max 16
_diffrn_reflns_limit_h_min -16
_diffrn_reflns_limit_k_max 17
_diffrn_reflns_limit_k_min -17
_diffrn_reflns_limit_l_max 25
_diffrn_reflns_limit_l_min -25
_diffrn_reflns_number 34061
_diffrn_reflns_theta_full 30.50
_diffrn_reflns_theta_max 30.50
_diffrn_reflns_theta_min 1.71
_diffrn_standards_number 0
_exptl_absorpt_coefficient_mu 0.345
_exptl_absorpt_correction_type none
_exptl_crystal_colour brown
_exptl_crystal_density_diffrn 1.232
_exptl_crystal_density_method 'not measured'
_exptl_crystal_description prism
_exptl_crystal_F_000 974
_exptl_crystal_size_max 0.44
_exptl_crystal_size_mid 0.20
_exptl_crystal_size_min 0.16
_refine_diff_density_max 0.787
_refine_diff_density_min -0.565
_refine_diff_density_rms 0.067
_refine_ls_extinction_method none
_refine_ls_goodness_of_fit_ref 1.024
_refine_ls_hydrogen_treatment constr
_refine_ls_matrix_type full
_refine_ls_number_parameters 607
_refine_ls_number_reflns 15077
_refine_ls_number_restraints 0
_refine_ls_restrained_S_all 1.024
_refine_ls_R_factor_all 0.0952
_refine_ls_R_factor_gt 0.0583
_refine_ls_shift/su_max 0.001
_refine_ls_shift/su_mean 0.000
_refine_ls_structure_factor_coef Fsqd
_refine_ls_weighting_details 'calc w=1/[\s^2^(Fo^2^)+(0.0877P)^2^+1.0816P] where P=(Fo^2^+2Fc^2^)/3'
_refine_ls_weighting_scheme calc
_refine_ls_wR_factor_gt 0.1506
_refine_ls_wR_factor_ref 0.1752
_reflns_number_gt 10008
_reflns_number_total 15077
_reflns_threshold_expression I>2\s(I)
_cod_data_source_file b905719f.txt
_cod_data_source_block 1m
_cod_original_cell_volume 2490.2(3)
_cod_database_code 7201180

loop_
_symmetry_equiv_pos_as_xyz
'x, y, z'
'-x, -y, -z'

loop_
_atom_site_label
_atom_site_type_symbol
_atom_site_fract_x
_atom_site_fract_y
_atom_site_fract_z
_atom_site_U_iso_or_equiv
_atom_site_adp_type
_atom_site_occupancy
_atom_site_symmetry_multiplicity
_atom_site_calc_flag
_atom_site_refinement_flags
_atom_site_disorder_assembly
_atom_site_disorder_group
S1 S 1.26267(4) -0.18221(4) 0.12788(3) 0.02703(11) Uani 1 1 d . . .
S2 S 0.89489(4) -0.04578(5) 0.12791(3) 0.03522(13) Uani 1 1 d . . .
S3 S 0.65881(4) 0.12998(4) 0.30729(3) 0.03055(12) Uani 1 1 d . . .
C1 C 1.52657(16) -0.29707(16) 0.06117(11) 0.0279(4) Uani 1 1 d . . .
H1 H 1.5019 -0.2927 0.1145 0.033 Uiso 1 1 d R . .
C2 C 1.44835(16) -0.26004(15) 0.01581(11) 0.0265(4) Uani 1 1 d . . .
H2 H 1.4785 -0.2601 -0.0372 0.032 Uiso 1 1 d R . .
C3 C 1.32462(16) -0.21921(15) 0.03764(11) 0.0257(4) Uani 1 1 d . . .
C4 C 1.24132(17) -0.20429(17) -0.00741(12) 0.0292(4) Uani 1 1 d . . .
H4 H 1.2578 -0.2218 -0.0590 0.035 Uiso 1 1 d R . .
C5 C 1.12821(17) -0.16152(17) 0.03014(12) 0.0294(4) Uani 1 1 d . . .
H5 H 1.0605 -0.1460 0.0064 0.035 Uiso 1 1 d R . .
C6 C 1.12536(16) -0.14388(15) 0.10354(11) 0.0262(4) Uani 1 1 d . . .
C7 C 1.02695(16) -0.09391(16) 0.15704(12) 0.0286(4) Uani 1 1 d . . .
C8 C 1.02045(18) -0.0737(2) 0.23010(13) 0.0369(5) Uani 1 1 d . . .
H8 H 1.0850 -0.0938 0.2564 0.044 Uiso 1 1 d R . .
C9 C 0.90969(19) -0.0198(2) 0.26321(13) 0.0386(5) Uani 1 1 d . . .
H9 H 0.8910 0.0001 0.3144 0.046 Uiso 1 1 d R . .
C10 C 0.83149(17) 0.00154(17) 0.21482(12) 0.0303(4) Uani 1 1 d . . .
C11 C 0.71270(17) 0.05991(17) 0.22691(11) 0.0299(4) Uani 1 1 d . . .
C12 C 0.63117(17) 0.07387(19) 0.18048(12) 0.0337(4) Uani 1 1 d . . .
H12 H 0.6438 0.0396 0.1337 0.040 Uiso 1 1 d R . .
C13 C 0.52629(17) 0.14268(18) 0.20900(12) 0.0328(4) Uani 1 1 d . . .
H13 H 0.4611 0.1615 0.1831 0.039 Uiso 1 1 d R . .
C14 C 0.52758(16) 0.18008(17) 0.27740(11) 0.0288(4) Uani 1 1 d . . .
C15 C 0.43745(17) 0.25414(17) 0.32174(11) 0.0309(4) Uani 1 1 d . . .
H15 H 0.3699 0.2855 0.3002 0.037 Uiso 1 1 d R . .
C16 C 0.43969(19) 0.28218(19) 0.39093(12) 0.0371(5) Uani 1 1 d . . .
H16 H 0.5100 0.2576 0.4110 0.045 Uiso 1 1 d R . .
C17 C 1.70868(15) -0.30375(15) -0.05260(11) 0.0249(4) Uani 1 1 d . . .
C18 C 1.74746(15) -0.37845(15) -0.11003(11) 0.0251(4) Uani 1 1 d . . .
C19 C 1.78595(16) -0.33679(16) -0.18390(11) 0.0279(4) Uani 1 1 d . . .
H19 H 1.8081 -0.3879 -0.2228 0.034 Uiso 1 1 d R . .
C20 C 1.79309(17) -0.22307(17) -0.20279(12) 0.0295(4) Uani 1 1 d . . .
C21 C 1.75953(17) -0.15039(16) -0.14542(12) 0.0303(4) Uani 1 1 d . . .
H21 H 1.7661 -0.0721 -0.1571 0.036 Uiso 1 1 d R . .
C22 C 1.71630(16) -0.18836(16) -0.07173(11) 0.0278(4) Uani 1 1 d . . .
C23 C 1.75010(17) -0.50371(16) -0.09313(12) 0.0303(4) Uani 1 1 d . . .
H23A H 1.7604 -0.5390 -0.1394 0.046(4) Uiso 1 1 d R . .
H23B H 1.8139 -0.5329 -0.0675 0.046(4) Uiso 1 1 d R . .
H23C H 1.6773 -0.5192 -0.0618 0.046(4) Uiso 1 1 d R . .
C24 C 1.8375(2) -0.17993(19) -0.28278(13) 0.0378(5) Uani 1 1 d . . .
H24A H 1.8653 -0.2420 -0.3134 0.063(5) Uiso 1 1 d R . .
H24B H 1.7747 -0.1330 -0.3022 0.063(5) Uiso 1 1 d R . .
H24C H 1.9004 -0.1372 -0.2835 0.063(5) Uiso 1 1 d R . .
C25 C 1.6841(2) -0.10310(17) -0.01289(13) 0.0360(5) Uani 1 1 d . . .
H25A H 1.7394 -0.0494 -0.0223 0.077(6) Uiso 1 1 d R . .
H25B H 1.6064 -0.0637 -0.0143 0.077(6) Uiso 1 1 d R . .
H25C H 1.6853 -0.1407 0.0366 0.077(6) Uiso 1 1 d R . .
C26 C 1.72248(15) -0.43921(16) 0.07912(11) 0.0256(4) Uani 1 1 d . . .
C27 C 1.66506(16) -0.52543(16) 0.12368(11) 0.0267(4) Uani 1 1 d . . .
C28 C 1.72370(17) -0.60232(18) 0.17068(12) 0.0329(4) Uani 1 1 d . . .
H28 H 1.6832 -0.6604 0.1997 0.039 Uiso 1 1 d R . .
C29 C 1.83894(19) -0.5971(2) 0.17670(14) 0.0395(5) Uani 1 1 d . . .
C30 C 1.89613(17) -0.51405(19) 0.13245(14) 0.0368(5) Uani 1 1 d . . .
H30 H 1.9762 -0.5098 0.1355 0.044 Uiso 1 1 d R . .
C31 C 1.84128(16) -0.43661(17) 0.08415(12) 0.0298(4) Uani 1 1 d . . .
C32 C 1.54013(17) -0.54031(18) 0.12156(12) 0.0316(4) Uani 1 1 d . . .
H32A H 1.5246 -0.6131 0.1444 0.045(4) Uiso 1 1 d R . .
H32B H 1.4869 -0.4836 0.1486 0.045(4) Uiso 1 1 d R . .
H32C H 1.5291 -0.5338 0.0702 0.045(4) Uiso 1 1 d R . .
C33 C 1.8999(2) -0.6789(3) 0.22947(19) 0.0629(9) Uani 1 1 d . . .
H33A H 1.8427 -0.7062 0.2700 0.100(8) Uiso 1 1 d R . .
H33B H 1.9435 -0.7410 0.2028 0.100(8) Uiso 1 1 d R . .
H33C H 1.9527 -0.6419 0.2497 0.100(8) Uiso 1 1 d R . .
C34 C 1.91163(18) -0.34800(19) 0.04011(14) 0.0391(5) Uani 1 1 d . . .
H34A H 1.9859 -0.3536 0.0561 0.061(5) Uiso 1 1 d R . .
H34B H 1.9245 -0.3591 -0.0126 0.061(5) Uiso 1 1 d R . .
H34C H 1.8687 -0.2750 0.0488 0.061(5) Uiso 1 1 d R . .
C35 C 0.33031(19) 0.33373(18) 0.52793(12) 0.0338(4) Uani 1 1 d . . .
C36 C 0.3374(2) 0.2240(2) 0.56394(13) 0.0401(5) Uani 1 1 d . . .
C37 C 0.3366(2) 0.2079(2) 0.64119(13) 0.0437(5) Uani 1 1 d . . .
H37 H 0.3395 0.1330 0.6648 0.052 Uiso 1 1 d R . .
C38 C 0.3322(2) 0.2961(2) 0.68464(13) 0.0442(5) Uani 1 1 d . . .
C39 C 0.3248(2) 0.4041(2) 0.64975(14) 0.0415(5) Uani 1 1 d . . .
H39 H 0.3196 0.4667 0.6792 0.050 Uiso 1 1 d R . .
C40 C 0.32325(19) 0.42436(19) 0.57260(13) 0.0365(5) Uani 1 1 d . . .
C41 C 0.3408(3) 0.1208(2) 0.52290(16) 0.0610(8) Uani 1 1 d . . .
H41A H 0.3149 0.0605 0.5580 0.099(8) Uiso 1 1 d R . .
H41B H 0.2898 0.1377 0.4865 0.099(8) Uiso 1 1 d R . .
H41C H 0.4196 0.0981 0.4975 0.099(8) Uiso 1 1 d R . .
C42 C 0.3320(3) 0.2751(3) 0.76758(15) 0.0643(8) Uani 1 1 d . . .
H42A H 0.3902 0.2120 0.7769 0.105(8) Uiso 1 1 d R . .
H42B H 0.3501 0.3405 0.7873 0.105(8) Uiso 1 1 d R . .
H42C H 0.2559 0.2582 0.7942 0.105(8) Uiso 1 1 d R . .
C43 C 0.3171(2) 0.5441(2) 0.53920(16) 0.0485(6) Uani 1 1 d . . .
H43A H 0.3008 0.5944 0.5786 0.072(6) Uiso 1 1 d R . .
H43B H 0.3905 0.5555 0.5072 0.072(6) Uiso 1 1 d R . .
H43C H 0.2554 0.5587 0.5101 0.072(6) Uiso 1 1 d R . .
C44 C 0.24189(18) 0.43078(17) 0.40106(12) 0.0317(4) Uani 1 1 d . . .
C45 C 0.27456(19) 0.51734(18) 0.34604(13) 0.0353(4) Uani 1 1 d . . .
C46 C 0.1903(2) 0.58301(19) 0.30983(13) 0.0398(5) Uani 1 1 d . . .
H46 H 0.2135 0.6427 0.2735 0.048 Uiso 1 1 d R . .
C47 C 0.0733(2) 0.5649(2) 0.32513(14) 0.0409(5) Uani 1 1 d . . .
C48 C 0.0409(2) 0.48032(19) 0.37970(14) 0.0387(5) Uani 1 1 d . . .
H48 H -0.0397 0.4675 0.3918 0.046 Uiso 1 1 d R . .
C49 C 0.12236(18) 0.41425(18) 0.41787(12) 0.0333(4) Uani 1 1 d . . .
C50 C 0.3993(2) 0.5444(2) 0.32607(16) 0.0501(6) Uani 1 1 d . . .
H50A H 0.4009 0.6164 0.2984 0.086(7) Uiso 1 1 d R . .
H50B H 0.4300 0.5454 0.3713 0.086(7) Uiso 1 1 d R . .
H50C H 0.4466 0.4879 0.2958 0.086(7) Uiso 1 1 d R . .
C51 C -0.0158(3) 0.6359(3) 0.28458(19) 0.0597(8) Uani 1 1 d . . .
H51A H -0.0696 0.5899 0.2735 0.095(7) Uiso 1 1 d R . .
H51B H -0.0587 0.6935 0.3158 0.095(7) Uiso 1 1 d R . .
H51C H 0.0233 0.6704 0.2383 0.095(7) Uiso 1 1 d R . .
C52 C 0.0792(2) 0.3230(2) 0.47575(14) 0.0427(5) Uani 1 1 d . . .
H52A H -0.0049 0.3299 0.4837 0.066(5) Uiso 1 1 d R . .
H52B H 0.1120 0.2510 0.4579 0.066(5) Uiso 1 1 d R . .
H52C H 0.1036 0.3301 0.5223 0.066(5) Uiso 1 1 d R . .
B1 B 1.65490(18) -0.34771(18) 0.02998(13) 0.0260(4) Uani 1 1 d . . .
B2 B 0.3359(2) 0.3519(2) 0.44035(14) 0.0331(5) Uani 1 1 d . . .
Cl1 Cl 0.6734(4) 0.1573(3) 0.5226(3) 0.181(2) Uani 0.50 1 d P . .
Cl2 Cl 0.6583(5) 0.1177(3) 0.6867(3) 0.191(2) Uani 0.50 1 d P . .
Cl3 Cl 0.9029(10) 0.0921(9) 0.5845(4) 0.167(4) Uani 0.25 1 d P . .
Cl4 Cl 0.8357(6) 0.1608(4) 0.4492(3) 0.122(2) Uani 0.25 1 d P . .
Cl5 Cl 0.7724(6) 0.2065(5) 0.6178(4) 0.128(2) Uani 0.25 1 d P . .
Cl6 Cl 0.6106(5) 0.0500(5) 0.6447(3) 0.1172(16) Uiso 0.25 1 d P . .
Cl7 Cl 0.6589(9) 0.1658(8) 0.5909(6) 0.138(3) Uiso 0.20 1 d P . .
C01 C 0.7861(11) 0.1700(11) 0.5513(7) 0.121(3) Uiso 0.50 1 d P . .
C02 C 0.918(2) 0.062(2) 0.4736(16) 0.135(8) Uiso 0.25 1 d P . .
C03 C 0.8845(14) 0.0827(14) 0.5647(9) 0.110(5) Uiso 0.50 1 d P . .
C04 C 0.989(2) 0.004(2) 0.5342(12) 0.120(7) Uiso 0.25 1 d P . .

loop_
_atom_site_aniso_label
_atom_site_aniso_U_11
_atom_site_aniso_U_22
_atom_site_aniso_U_33
_atom_site_aniso_U_23
_atom_site_aniso_U_13
_atom_site_aniso_U_12
S1 0.0232(2) 0.0267(2) 0.0285(2) -0.00235(17) -0.00210(17) 0.00224(16)
S2 0.0245(2) 0.0444(3) 0.0329(3) -0.0066(2) -0.00249(19) 0.0067(2)
S3 0.0256(2) 0.0337(3) 0.0282(2) -0.00093(19) -0.00220(17) 0.00476(18)
C1 0.0253(9) 0.0265(9) 0.0291(9) -0.0033(7) -0.0011(7) 0.0016(7)
C2 0.0226(8) 0.0245(9) 0.0297(9) -0.0020(7) 0.0004(7) -0.0010(7)
C3 0.0239(8) 0.0216(8) 0.0284(9) -0.0010(7) -0.0001(7) 0.0003(6)
C4 0.0252(9) 0.0313(10) 0.0299(10) -0.0024(8) -0.0036(7) -0.0013(7)
C5 0.0232(9) 0.0308(10) 0.0332(10) -0.0020(8) -0.0048(7) -0.0015(7)
C6 0.0205(8) 0.0234(8) 0.0322(10) -0.0009(7) -0.0016(7) -0.0003(6)
C7 0.0216(8) 0.0258(9) 0.0355(10) -0.0027(7) -0.0007(7) 0.0004(7)
C8 0.0259(10) 0.0456(12) 0.0368(11) -0.0098(9) -0.0056(8) 0.0068(8)
C9 0.0287(10) 0.0492(13) 0.0344(11) -0.0093(9) -0.0034(8) 0.0070(9)
C10 0.0236(9) 0.0312(10) 0.0320(10) -0.0027(8) 0.0004(7) 0.0022(7)
C11 0.0254(9) 0.0299(10) 0.0303(10) -0.0020(8) 0.0006(7) 0.0015(7)
C12 0.0251(9) 0.0409(11) 0.0328(10) -0.0071(9) -0.0010(8) 0.0001(8)
C13 0.0232(9) 0.0404(11) 0.0323(10) -0.0040(8) -0.0026(7) 0.0012(8)
C14 0.0228(8) 0.0303(10) 0.0296(9) 0.0024(7) -0.0013(7) 0.0005(7)
C15 0.0257(9) 0.0344(10) 0.0281(9) 0.0021(8) -0.0019(7) 0.0030(7)
C16 0.0317(10) 0.0428(12) 0.0330(11) -0.0034(9) -0.0049(8) 0.0064(9)
C17 0.0189(8) 0.0230(8) 0.0318(9) -0.0019(7) -0.0036(7) -0.0007(6)
C18 0.0186(8) 0.0232(8) 0.0328(10) -0.0021(7) -0.0041(7) -0.0011(6)
C19 0.0239(8) 0.0286(9) 0.0306(9) -0.0046(7) -0.0042(7) -0.0007(7)
C20 0.0239(9) 0.0315(10) 0.0321(10) 0.0011(8) -0.0060(7) -0.0023(7)
C21 0.0274(9) 0.0244(9) 0.0380(11) 0.0022(8) -0.0059(8) -0.0038(7)
C22 0.0245(9) 0.0247(9) 0.0335(10) -0.0033(7) -0.0052(7) -0.0009(7)
C23 0.0278(9) 0.0240(9) 0.0373(11) -0.0036(8) -0.0028(8) -0.0012(7)
C24 0.0379(11) 0.0390(12) 0.0339(11) 0.0050(9) -0.0051(9) -0.0044(9)
C25 0.0434(12) 0.0247(9) 0.0391(11) -0.0063(8) -0.0049(9) -0.0027(8)
C26 0.0207(8) 0.0252(9) 0.0299(9) -0.0037(7) -0.0036(7) -0.0002(6)
C27 0.0221(8) 0.0289(9) 0.0286(9) -0.0029(7) -0.0035(7) -0.0025(7)
C28 0.0273(9) 0.0317(10) 0.0389(11) 0.0060(8) -0.0081(8) -0.0046(8)
C29 0.0307(10) 0.0383(12) 0.0487(13) 0.0088(10) -0.0135(9) -0.0019(8)
C30 0.0211(9) 0.0388(11) 0.0502(13) 0.0017(9) -0.0101(8) -0.0020(8)
C31 0.0225(8) 0.0295(10) 0.0364(10) -0.0004(8) -0.0042(7) -0.0037(7)
C32 0.0248(9) 0.0339(10) 0.0365(11) 0.0027(8) -0.0074(8) -0.0065(7)
C33 0.0369(13) 0.0651(18) 0.086(2) 0.0340(16) -0.0268(14) -0.0099(12)
C34 0.0258(10) 0.0393(12) 0.0522(14) 0.0052(10) -0.0076(9) -0.0093(8)
C35 0.0336(10) 0.0345(11) 0.0305(10) -0.0061(8) -0.0010(8) 0.0001(8)
C36 0.0514(13) 0.0357(11) 0.0321(11) -0.0055(9) -0.0081(9) 0.0005(10)
C37 0.0549(14) 0.0439(13) 0.0309(11) -0.0014(9) -0.0077(10) -0.0031(11)
C38 0.0417(13) 0.0583(15) 0.0314(11) -0.0073(10) -0.0042(9) -0.0032(11)
C39 0.0365(11) 0.0490(13) 0.0402(12) -0.0162(10) -0.0049(9) -0.0031(10)
C40 0.0302(10) 0.0372(11) 0.0413(12) -0.0103(9) -0.0031(9) -0.0014(8)
C41 0.108(3) 0.0327(13) 0.0426(14) -0.0030(11) -0.0193(15) -0.0033(14)
C42 0.078(2) 0.082(2) 0.0327(13) -0.0105(14) -0.0118(13) -0.0041(17)
C43 0.0540(15) 0.0371(12) 0.0542(15) -0.0133(11) -0.0049(12) -0.0053(11)
C44 0.0299(10) 0.0305(10) 0.0310(10) -0.0035(8) 0.0005(8) 0.0010(7)
C45 0.0313(10) 0.0337(11) 0.0366(11) 0.0003(8) 0.0010(8) -0.0017(8)
C46 0.0405(12) 0.0339(11) 0.0404(12) 0.0037(9) -0.0033(9) 0.0003(9)
C47 0.0388(12) 0.0358(11) 0.0464(13) -0.0053(10) -0.0098(10) 0.0041(9)
C48 0.0308(10) 0.0392(12) 0.0433(12) -0.0062(9) -0.0025(9) 0.0007(8)
C49 0.0306(10) 0.0337(10) 0.0324(10) -0.0055(8) 0.0012(8) -0.0010(8)
C50 0.0369(12) 0.0529(15) 0.0549(16) 0.0102(12) 0.0004(11) -0.0095(11)
C51 0.0509(16) 0.0532(16) 0.074(2) 0.0061(14) -0.0245(14) 0.0067(12)
C52 0.0396(12) 0.0430(13) 0.0414(13) 0.0012(10) 0.0029(10) -0.0085(10)
B1 0.0217(9) 0.0245(10) 0.0314(11) -0.0046(8) -0.0046(8) -0.0009(7)
B2 0.0322(11) 0.0323(11) 0.0328(12) -0.0037(9) -0.0027(9) -0.0014(9)
Cl1 0.211(4) 0.0863(19) 0.281(6) 0.044(3) -0.157(4) -0.026(2)
Cl2 0.254(5) 0.089(2) 0.256(5) -0.013(3) -0.152(4) 0.034(2)
Cl3 0.235(10) 0.189(8) 0.069(4) 0.047(4) -0.069(5) 0.006(6)
Cl4 0.194(6) 0.086(3) 0.119(4) -0.008(3) -0.098(4) -0.030(3)
Cl5 0.167(6) 0.094(3) 0.147(5) 0.010(3) -0.080(4) -0.042(4)

loop_
_atom_type_symbol
_atom_type_description
_atom_type_scat_dispersion_real
_atom_type_scat_dispersion_imag
_atom_type_scat_source
C C 0.0033 0.0016 'International Tables Vol C Tables 4.2.6.8 and 6.1.1.4'
H H 0.0000 0.0000 'International Tables Vol C Tables 4.2.6.8 and 6.1.1.4'
B B 0.0013 0.0007 'International Tables Vol C Tables 4.2.6.8 and 6.1.1.4'
S S 0.1246 0.1234 'International Tables Vol C Tables 4.2.6.8 and 6.1.1.4'
Cl Cl 0.1484 0.1585 'International Tables Vol C Tables 4.2.6.8 and 6.1.1.4'

loop_
_geom_angle_atom_site_label_1
_geom_angle_atom_site_label_2
_geom_angle_atom_site_label_3
_geom_angle
_geom_angle_site_symmetry_1
_geom_angle_site_symmetry_3
_geom_angle_publ_flag
C6 S1 C3 91.88(9) . . ?
C10 S2 C7 92.18(10) . . ?
C11 S3 C14 92.12(10) . . ?
C2 C1 B1 122.09(18) . . ?
C2 C1 H1 118.8 . . ?
B1 C1 H1 119.1 . . ?
C1 C2 C3 127.69(18) . . ?
C1 C2 H2 115.9 . . ?
C3 C2 H2 116.4 . . ?
C4 C3 C2 126.65(18) . . ?
C4 C3 S1 110.72(14) . . ?
C2 C3 S1 122.63(15) . . ?
C3 C4 C5 113.23(18) . . ?
C3 C4 H4 123.4 . . ?
C5 C4 H4 123.3 . . ?
C6 C5 C4 113.09(18) . . ?
C6 C5 H5 123.4 . . ?
C4 C5 H5 123.6 . . ?
C5 C6 C7 128.03(18) . . ?
C5 C6 S1 111.06(14) . . ?
C7 C6 S1 120.81(15) . . ?
C8 C7 C6 130.03(19) . . ?
C8 C7 S2 110.66(14) . . ?
C6 C7 S2 119.27(16) . . ?
C7 C8 C9 113.41(19) . . ?
C7 C8 H8 123.2 . . ?
C9 C8 H8 123.3 . . ?
C10 C9 C8 113.1(2) . . ?
C10 C9 H9 123.3 . . ?
C8 C9 H9 123.6 . . ?
C9 C10 C11 129.14(19) . . ?
C9 C10 S2 110.65(15) . . ?
C11 C10 S2 120.14(16) . . ?
C12 C11 C10 129.09(19) . . ?
C12 C11 S3 110.73(15) . . ?
C10 C11 S3 120.12(16) . . ?
C11 C12 C13 113.23(19) . . ?
C11 C12 H12 123.3 . . ?
C13 C12 H12 123.5 . . ?
C14 C13 C12 112.97(19) . . ?
C14 C13 H13 123.4 . . ?
C12 C13 H13 123.7 . . ?
C13 C14 C15 127.98(19) . . ?
C13 C14 S3 110.94(15) . . ?
C15 C14 S3 121.06(16) . . ?
C16 C15 C14 125.53(19) . . ?
C16 C15 H15 116.9 . . ?
C14 C15 H15 117.6 . . ?
C15 C16 B2 124.2(2) . . ?
C15 C16 H16 117.7 . . ?
B2 C16 H16 118.1 . . ?
C22 C17 C18 118.08(18) . . ?
C22 C17 B1 121.05(17) . . ?
C18 C17 B1 120.84(16) . . ?
C19 C18 C17 119.92(17) . . ?
C19 C18 C23 118.75(17) . . ?
C17 C18 C23 121.32(17) . . ?
C20 C19 C18 121.92(18) . . ?
C20 C19 H19 119.0 . . ?
C18 C19 H19 119.1 . . ?
C19 C20 C21 117.90(19) . . ?
C19 C20 C24 121.13(19) . . ?
C21 C20 C24 120.96(19) . . ?
C22 C21 C20 121.71(18) . . ?
C22 C21 H21 119.2 . . ?
C20 C21 H21 119.0 . . ?
C21 C22 C17 120.35(18) . . ?
C21 C22 C25 117.81(18) . . ?
C17 C22 C25 121.76(18) . . ?
C18 C23 H23A 109.5 . . ?
C18 C23 H23B 109.7 . . ?
H23A C23 H23B 109.4 . . ?
C18 C23 H23C 109.4 . . ?
H23A C23 H23C 109.4 . . ?
H23B C23 H23C 109.4 . . ?
C20 C24 H24A 109.7 . . ?
C20 C24 H24B 109.3 . . ?
H24A C24 H24B 109.4 . . ?
C20 C24 H24C 109.5 . . ?
H24A C24 H24C 109.4 . . ?
H24B C24 H24C 109.5 . . ?
C22 C25 H25A 110.3 . . ?
C22 C25 H25B 110.0 . . ?
H25A C25 H25B 108.9 . . ?
C22 C25 H25C 109.9 . . ?
H25A C25 H25C 108.8 . . ?
H25B C25 H25C 108.9 . . ?
C31 C26 C27 117.10(17) . . ?
C31 C26 B1 121.75(17) . . ?
C27 C26 B1 121.08(16) . . ?
C28 C27 C26 120.72(17) . . ?
C28 C27 C32 116.74(18) . . ?
C26 C27 C32 122.53(17) . . ?
C29 C28 C27 121.7(2) . . ?
C29 C28 H28 119.3 . . ?
C27 C28 H28 119.1 . . ?
C28 C29 C30 117.9(2) . . ?
C28 C29 C33 121.0(2) . . ?
C30 C29 C33 121.1(2) . . ?
C31 C30 C29 122.23(19) . . ?
C31 C30 H30 118.9 . . ?
C29 C30 H30 118.9 . . ?
C30 C31 C26 120.36(19) . . ?
C30 C31 C34 117.49(18) . . ?
C26 C31 C34 122.11(18) . . ?
C27 C32 H32A 109.6 . . ?
C27 C32 H32B 109.7 . . ?
H32A C32 H32B 109.4 . . ?
C27 C32 H32C 109.4 . . ?
H32A C32 H32C 109.4 . . ?
H32B C32 H32C 109.4 . . ?
C29 C33 H33A 109.7 . . ?
C29 C33 H33B 109.8 . . ?
H33A C33 H33B 109.2 . . ?
C29 C33 H33C 109.4 . . ?
H33A C33 H33C 109.3 . . ?
H33B C33 H33C 109.4 . . ?
C31 C34 H34A 109.8 . . ?
C31 C34 H34B 109.3 . . ?
H34A C34 H34B 109.4 . . ?
C31 C34 H34C 109.3 . . ?
H34A C34 H34C 109.4 . . ?
H34B C34 H34C 109.4 . . ?
C40 C35 C36 117.8(2) . . ?
C40 C35 B2 121.9(2) . . ?
C36 C35 B2 120.20(19) . . ?
C37 C36 C35 120.1(2) . . ?
C37 C36 C41 117.1(2) . . ?
C35 C36 C41 122.8(2) . . ?
C38 C37 C36 122.2(2) . . ?
C38 C37 H37 119.0 . . ?
C36 C37 H37 118.8 . . ?
C37 C38 C39 118.1(2) . . ?
C37 C38 C42 120.5(3) . . ?
C39 C38 C42 121.4(2) . . ?
C38 C39 C40 121.7(2) . . ?
C38 C39 H39 119.4 . . ?
C40 C39 H39 118.9 . . ?
C39 C40 C35 120.1(2) . . ?
C39 C40 C43 118.1(2) . . ?
C35 C40 C43 121.8(2) . . ?
C36 C41 H41A 110.0 . . ?
C36 C41 H41B 109.3 . . ?
H41A C41 H41B 109.2 . . ?
C36 C41 H41C 109.8 . . ?
H41A C41 H41C 109.2 . . ?
H41B C41 H41C 109.3 . . ?
C38 C42 H42A 109.9 . . ?
C38 C42 H42B 110.4 . . ?
H42A C42 H42B 108.8 . . ?
C38 C42 H42C 110.6 . . ?
H42A C42 H42C 108.4 . . ?
H42B C42 H42C 108.6 . . ?
C40 C43 H43A 110.0 . . ?
C40 C43 H43B 109.6 . . ?
H43A C43 H43B 109.4 . . ?
C40 C43 H43C 108.9 . . ?
H43A C43 H43C 109.4 . . ?
H43B C43 H43C 109.5 . . ?
C45 C44 C49 117.88(19) . . ?
C45 C44 B2 121.28(19) . . ?
C49 C44 B2 120.80(19) . . ?
C46 C45 C44 120.1(2) . . ?
C46 C45 C50 117.9(2) . . ?
C44 C45 C50 121.9(2) . . ?
C47 C46 C45 121.9(2) . . ?
C47 C46 H46 119.0 . . ?
C45 C46 H46 119.1 . . ?
C46 C47 C48 118.0(2) . . ?
C46 C47 C51 121.0(2) . . ?
C48 C47 C51 121.0(2) . . ?
C47 C48 C49 121.7(2) . . ?
C47 C48 H48 119.2 . . ?
C49 C48 H48 119.1 . . ?
C48 C49 C44 120.4(2) . . ?
C48 C49 C52 117.9(2) . . ?
C44 C49 C52 121.6(2) . . ?
C45 C50 H50A 109.8 . . ?
C45 C50 H50B 109.6 . . ?
H50A C50 H50B 109.4 . . ?
C45 C50 H50C 109.1 . . ?
H50A C50 H50C 109.5 . . ?
H50B C50 H50C 109.4 . . ?
C47 C51 H51A 109.8 . . ?
C47 C51 H51B 109.5 . . ?
H51A C51 H51B 109.3 . . ?
C47 C51 H51C 109.8 . . ?
H51A C51 H51C 109.2 . . ?
H51B C51 H51C 109.2 . . ?
C49 C52 H52A 109.8 . . ?
C49 C52 H52B 109.2 . . ?
H52A C52 H52B 109.5 . . ?
C49 C52 H52C 109.4 . . ?
H52A C52 H52C 109.4 . . ?
H52B C52 H52C 109.5 . . ?
C1 B1 C26 120.05(17) . . ?
C1 B1 C17 116.34(17) . . ?
C26 B1 C17 123.59(16) . . ?
C16 B2 C35 116.37(19) . . ?
C16 B2 C44 119.08(19) . . ?
C35 B2 C44 124.50(18) . . ?

loop_
_geom_bond_atom_site_label_1
_geom_bond_atom_site_label_2
_geom_bond_distance
_geom_bond_site_symmetry_2
_geom_bond_publ_flag
S1 C6 1.7346(19) . ?
S1 C3 1.7348(19) . ?
S2 C10 1.726(2) . ?
S2 C7 1.731(2) . ?
S3 C11 1.729(2) . ?
S3 C14 1.733(2) . ?
C1 C2 1.347(3) . ?
C1 B1 1.556(3) . ?
C1 H1 0.9600 . ?
C2 C3 1.451(2) . ?
C2 H2 0.9600 . ?
C3 C4 1.372(3) . ?
C4 C5 1.416(3) . ?
C4 H4 0.9599 . ?
C5 C6 1.366(3) . ?
C5 H5 0.9602 . ?
C6 C7 1.455(3) . ?
C7 C8 1.361(3) . ?
C8 C9 1.412(3) . ?
C8 H8 0.9600 . ?
C9 C10 1.369(3) . ?
C9 H9 0.9601 . ?
C10 C11 1.450(3) . ?
C11 C12 1.374(3) . ?
C12 C13 1.416(3) . ?
C12 H12 0.9601 . ?
C13 C14 1.370(3) . ?
C13 H13 0.9598 . ?
C14 C15 1.450(3) . ?
C15 C16 1.342(3) . ?
C15 H15 0.9601 . ?
C16 B2 1.556(3) . ?
C16 H16 0.9599 . ?
C17 C22 1.414(3) . ?
C17 C18 1.414(3) . ?
C17 B1 1.581(3) . ?
C18 C19 1.397(3) . ?
C18 C23 1.511(3) . ?
C19 C20 1.393(3) . ?
C19 H19 0.9600 . ?
C20 C21 1.394(3) . ?
C20 C24 1.512(3) . ?
C21 C22 1.393(3) . ?
C21 H21 0.9600 . ?
C22 C25 1.518(3) . ?
C23 H23A 0.9609 . ?
C23 H23B 0.9607 . ?
C23 H23C 0.9607 . ?
C24 H24A 0.9602 . ?
C24 H24B 0.9602 . ?
C24 H24C 0.9601 . ?
C25 H25A 0.9660 . ?
C25 H25B 0.9660 . ?
C25 H25C 0.9657 . ?
C26 C31 1.418(3) . ?
C26 C27 1.421(3) . ?
C26 B1 1.566(3) . ?
C27 C28 1.391(3) . ?
C27 C32 1.510(3) . ?
C28 C29 1.387(3) . ?
C28 H28 0.9601 . ?
C29 C30 1.389(3) . ?
C29 C33 1.504(3) . ?
C30 C31 1.388(3) . ?
C30 H30 0.9600 . ?
C31 C34 1.516(3) . ?
C32 H32A 0.9608 . ?
C32 H32B 0.9609 . ?
C32 H32C 0.9607 . ?
C33 H33A 0.9615 . ?
C33 H33B 0.9616 . ?
C33 H33C 0.9614 . ?
C34 H34A 0.9603 . ?
C34 H34B 0.9605 . ?
C34 H34C 0.9601 . ?
C35 C40 1.414(3) . ?
C35 C36 1.415(3) . ?
C35 B2 1.574(3) . ?
C36 C37 1.396(3) . ?
C36 C41 1.511(3) . ?
C37 C38 1.381(4) . ?
C37 H37 0.9599 . ?
C38 C39 1.389(4) . ?
C38 C42 1.502(4) . ?
C39 C40 1.401(3) . ?
C39 H39 0.9599 . ?
C40 C43 1.508(3) . ?
C41 H41A 0.9625 . ?
C41 H41B 0.9623 . ?
C41 H41C 0.9626 . ?
C42 H42A 0.9682 . ?
C42 H42B 0.9687 . ?
C42 H42C 0.9689 . ?
C43 H43A 0.9605 . ?
C43 H43B 0.9604 . ?
C43 H43C 0.9602 . ?
C44 C45 1.413(3) . ?
C44 C49 1.414(3) . ?
C44 B2 1.575(3) . ?
C45 C46 1.395(3) . ?
C45 C50 1.513(3) . ?
C46 C47 1.390(3) . ?
C46 H46 0.9600 . ?
C47 C48 1.390(3) . ?
C47 C51 1.506(3) . ?
C48 C49 1.394(3) . ?
C48 H48 0.9600 . ?
C49 C52 1.516(3) . ?
C50 H50A 0.9601 . ?
C50 H50B 0.9604 . ?
C50 H50C 0.9604 . ?
C51 H51A 0.9624 . ?
C51 H51B 0.9624 . ?
C51 H51C 0.9626 . ?
C52 H52A 0.9604 . ?
C52 H52B 0.9602 . ?
C52 H52C 0.9603 . ?
Cl1 Cl7 1.233(10) . ?
Cl1 C01 1.544(13) . ?
Cl1 Cl4 2.104(9) . ?
Cl1 Cl5 2.428(7) . ?
Cl2 Cl6 1.414(7) . ?
Cl2 Cl7 1.775(11) . ?
Cl2 Cl5 2.003(9) . ?
Cl3 C04 1.58(3) . ?
Cl3 C01 1.715(16) . ?
Cl3 Cl5 1.949(13) . ?
Cl3 C02 2.05(3) . ?
Cl4 C02 1.50(3) . ?
Cl4 C01 1.843(14) . ?
Cl5 C01 1.303(13) . ?
Cl5 Cl7 1.658(11) . ?
Cl5 C03 2.029(18) . ?
Cl6 Cl7 1.725(11) . ?
Cl7 C01 1.530(15) . ?
C01 C03 1.480(18) . ?
C02 C04 1.24(3) 2_756 ?
C02 C04 1.56(4) . ?
C02 C03 1.66(3) . ?
C03 C04 1.49(3) . ?
C04 C04 1.23(4) 2_756 ?
C04 C02 1.24(3) 2_756 ?

loop_
_geom_torsion_atom_site_label_1
_geom_torsion_atom_site_label_2
_geom_torsion_atom_site_label_3
_geom_torsion_atom_site_label_4
_geom_torsion
_geom_torsion_site_symmetry_1
_geom_torsion_site_symmetry_2
_geom_torsion_site_symmetry_3
_geom_torsion_site_symmetry_4
_geom_torsion_publ_flag
C22 C17 B1 C1 58.2(2) . . . . ?
C17 B1 C1 C2 28.6(3) . . . . ?
B1 C1 C2 C3 174.91(18) . . . . ?
C1 C2 C3 S1 14.8(3) . . . . ?
C2 C3 S1 C6 178.80(16) . . . . ?
C3 S1 C6 C7 -175.41(16) . . . . ?
S1 C6 C7 S2 174.44(11) . . . . ?
C6 C7 S2 C10 -178.02(16) . . . . ?
C7 S2 C10 C11 177.01(18) . . . . ?
S2 C10 C11 S3 -167.89(12) . . . . ?
C10 C11 S3 C14 176.34(17) . . . . ?
C11 S3 C14 C15 -177.67(17) . . . . ?
S3 C14 C15 C16 -6.8(3) . . . . ?
C14 C15 C16 B2 -173.4(2) . . . . ?
C15 C16 B2 C44 -22.9(3) . . . . ?
C16 B2 C44 C45 -58.2(3) . . . . ?
C27 C26 B1 C1 39.9(3) . . . . ?
C36 C35 B2 C16 -50.8(3) . . . . ?
